data_9011571
loop_
_publ_author_name
'Michel, F. M.'
'Ehm, L.'
'Antao, S. M.'
'Lee, P. L.'
'Chupas, P. J.'
'Liu, G.'
'Strongin, D. R.'
'Schoonen, M. A. A.'
'Phillips, B. L.'
'Parise, J. B.'

_publ_section_title
;
 The structure of ferrihydrite, a nanocrystalline material
 Sample: Fhyd6
;
_journal_name_full Science
_journal_page_first 1726
_journal_page_last 1729
_journal_paper_doi 10.1126/science.1142525
_journal_volume 316
_journal_year 2007
_chemical_compound_source Synthetic
_chemical_formula_sum 'Fe4.93 H O8'
_chemical_name_mineral Ferrihydrite
_space_group_IT_number 186
_symmetry_space_group_name_Hall 'P 6c -2c'
_symmetry_space_group_name_H-M 'P 63 m c'
_cell_angle_alpha 90
_cell_angle_beta 90
_cell_angle_gamma 120
_cell_formula_units_Z 2
_cell_length_a 5.928
_cell_length_b 5.928
_cell_length_c 9.126
_cell_volume 277.733
_database_code_amcsd 0015439
_exptl_crystal_density_diffrn 4.835
_cod_original_formula_sum 'Fe4.93 (O8 H)'
_cod_database_code 9011571

loop_
_space_group_symop_operation_xyz
x,y,z
-x,-x+y,1/2+z
x-y,x,1/2+z
-y,-x,z
-y,x-y,z
x-y,-y,1/2+z
-x,-y,1/2+z
x,x-y,z
-x+y,-x,z
y,x,1/2+z
y,-x+y,1/2+z
-x+y,y,z

loop_
_atom_site_label
_atom_site_fract_x
_atom_site_fract_y
_atom_site_fract_z
_atom_site_occupancy
_atom_site_U_iso_or_equiv
_atom_site_type_symbol
_atom_site_attached_hydrogens
Fe1 0.16950 0.83040 0.63650 1.00000 0.01100 Fe 0
Fe2 0.33333 0.66667 0.33790 0.97000 0.01100 Fe 0
Fe3 0.33333 0.66667 0.95950 0.96000 0.01100 Fe 0
O-H1 0.00000 0.00000 0.04460 1.00000 0.00700 O 1
O2 0.33333 0.66667 0.76340 1.00000 0.00700 O 0
O3 0.16970 0.83020 0.24670 1.00000 0.00700 O 0
O4 0.52270 0.47730 0.97960 1.00000 0.00700 O 0

loop_
_cod_changelog_entry_id
_cod_changelog_entry_author
_cod_changelog_entry_date
_cod_changelog_entry_text
1
;cod-tools version 3.8.0
Id: cif_guess_AMCSD_atom_types 9574 2023-05-10 09:00:05Z saulius
;
2023-05-10T18:53:19+03:00
;Derived atom types and hydrogen counts
from atom names that follow the AMCSD naming convention
(Wat == water, O-H == hydroxyl).
;

loop_
_cod_related_entry_id
_cod_related_entry_database
_cod_related_entry_code
1 AMCSD 0015439
